data_4116560
loop_
_publ_author_name
'Phalguni Chaudhuri'
'Martina Hess'
'Jochen M\"uller'
'Knut Hildenbrand'
'Eckhard Bill'
'Thomas Weyherm\"uller'
'Karl Wieghardt'

_publ_section_title
;
 Aerobic Oxidation of Primary Alcohols (Including Methanol) by Copper(II)-
 and Zinc(II)-Phenoxyl Radical Catalysts
;
_journal_name_full 'Journal of the American Chemical Society'
_journal_page_first 9599
_journal_page_last 9610
_journal_paper_doi 10.1021/ja991481t
_journal_volume 121
_journal_year 1999
_chemical_formula_structural '[C34 H44 Cu N2 O2], MeCN'
_chemical_formula_sum 'C36 H47 Cu N3 O2'
_chemical_formula_weight 617.31
_chemical_name_systematic
; 
 ? 
;
_space_group_IT_number 2
_symmetry_cell_setting triclinic
_symmetry_space_group_name_Hall '-P 1'
_symmetry_space_group_name_H-M 'P -1'
_atom_sites_solution_hydrogens geom
_atom_sites_solution_primary direct
_atom_sites_solution_secondary difmap
_audit_creation_method SHELXL
_cell_angle_alpha 83.97(2)
_cell_angle_beta 75.47(2)
_cell_angle_gamma 69.06(2)
_cell_formula_units_Z 2
_cell_length_a 10.156(1)
_cell_length_b 10.435(1)
_cell_length_c 16.845(2)
_cell_measurement_reflns_used 5915
_cell_measurement_temperature 100(2)
_cell_volume 1613.7(4)
_computing_cell_refinement 'Siemens SAINT'
_computing_data_collection 'Siemens SAINT'
_computing_data_reduction 'Siemens SAINT'
_computing_structure_refinement 'SHELXL-93 (Sheldrick, 1993)'
_computing_structure_solution 'SHELXS-86 (Sheldrick, 1990)'
_diffrn_ambient_temperature 100(2)
_diffrn_measurement_device 'Siemens SMART CCD-Detector'
_diffrn_measurement_method '\w-scan, 0.3 deg./frame'
_diffrn_radiation_monochromator graphite
_diffrn_radiation_source 'fine-focus sealed tube'
_diffrn_radiation_type MoK\a
_diffrn_radiation_wavelength 0.71073
_diffrn_reflns_av_R_equivalents 0.0322
_diffrn_reflns_av_sigmaI/netI 0.0683
_diffrn_reflns_limit_h_max 15
_diffrn_reflns_limit_h_min -15
_diffrn_reflns_limit_k_max 15
_diffrn_reflns_limit_k_min -16
_diffrn_reflns_limit_l_max 9
_diffrn_reflns_limit_l_min -26
_diffrn_reflns_number 15017
_diffrn_reflns_theta_max 29.00
_diffrn_reflns_theta_min 2.09
_exptl_absorpt_coefficient_mu 0.712
_exptl_absorpt_correction_T_max 0.928
_exptl_absorpt_correction_T_min 0.639
_exptl_absorpt_correction_type 'SADABS, G.M. Sheldrick 1994'
_exptl_crystal_colour 'dark green, almost black'
_exptl_crystal_density_diffrn 1.270
_exptl_crystal_description 'thin platelett'
_exptl_crystal_F_000 658
_exptl_crystal_size_max 0.58
_exptl_crystal_size_mid 0.55
_exptl_crystal_size_min 0.08
_refine_diff_density_max 0.764
_refine_diff_density_min -0.594
_refine_diff_density_rms 0.076
_refine_ls_extinction_method none
_refine_ls_goodness_of_fit_all 0.954
_refine_ls_goodness_of_fit_obs 1.040
_refine_ls_matrix_type full
_refine_ls_number_parameters 392
_refine_ls_number_reflns 7897
_refine_ls_number_restraints 0
_refine_ls_restrained_S_all 0.955
_refine_ls_restrained_S_obs 1.040
_refine_ls_R_factor_all 0.0716
_refine_ls_R_factor_obs 0.0455
_refine_ls_shift/esd_max -0.002
_refine_ls_shift/esd_mean 0.000
_refine_ls_structure_factor_coef Fsqd
_refine_ls_weighting_details 'w=1/[\s^2^(Fo^2^)+(0.0640P)^2^+0.0000P] where P=(Fo^2^+2Fc^2^)/3'
_refine_ls_weighting_scheme calc
_refine_ls_wR_factor_all 0.1102
_refine_ls_wR_factor_obs 0.1019
_reflns_number_observed 5784
_reflns_number_total 7906
_reflns_observed_criterion >2sigma(I)
_cod_data_source_file ja991481t_1.cif
_cod_data_source_block '[Cu(L3)]*CH3CN'
_cod_depositor_comments
;
The following automatic conversions were performed:

'_refine_ls_weighting_scheme' value 'calc
w=1/[\s^2^(Fo^2^)+(0.0640P)^2^+0.0000P] where P=(Fo^2^+2Fc^2^)/3' was
changed to 'calc'. New tag '_refine_ls_weighting_details' was
created. The value of the new tag was set to
'w=1/[\s^2^(Fo^2^)+(0.0640P)^2^+0.0000P] where P=(Fo^2^+2Fc^2^)/3'.

Automatic conversion script
Id: cif_fix_values 3143 2015-03-26 13:38:13Z robertas 
;
_cod_original_cell_volume 1613.7(3)
_cod_database_code 4116560

loop_
_symmetry_equiv_pos_as_xyz
'x, y, z'
'-x, -y, -z'

loop_
_atom_site_aniso_label
_atom_site_aniso_U_11
_atom_site_aniso_U_22
_atom_site_aniso_U_33
_atom_site_aniso_U_23
_atom_site_aniso_U_13
_atom_site_aniso_U_12
Cu1 0.01173(13) 0.02126(15) 0.01287(14) -0.00068(9) -0.00436(9) -0.00520(10)
C1 0.0167(10) 0.0130(10) 0.0168(11) -0.0033(8) -0.0062(8) -0.0046(8)
O1 0.0132(7) 0.0221(8) 0.0139(8) 0.0003(6) -0.0029(6) -0.0052(6)
C2 0.0165(10) 0.0154(10) 0.0178(11) -0.0010(8) -0.0072(8) -0.0052(8)
C3 0.0199(11) 0.0175(11) 0.0167(11) -0.0002(8) -0.0069(9) -0.0042(9)
C4 0.0174(11) 0.0181(11) 0.0174(11) 0.0001(8) -0.0037(9) -0.0055(9)
C5 0.0140(10) 0.0201(11) 0.0173(11) -0.0006(8) -0.0043(8) -0.0047(8)
C6 0.0167(10) 0.0146(10) 0.0150(11) -0.0006(8) -0.0058(8) -0.0050(8)
N7 0.0150(9) 0.0151(9) 0.0134(9) -0.0013(7) -0.0047(7) -0.0044(7)
C8 0.0154(10) 0.0150(10) 0.0159(11) -0.0002(8) -0.0049(8) -0.0059(8)
C9 0.0145(10) 0.0200(11) 0.0148(11) 0.0007(8) -0.0022(8) -0.0072(8)
C10 0.0132(10) 0.0199(11) 0.0234(12) -0.0014(9) -0.0028(9) -0.0064(9)
C11 0.0156(11) 0.0182(11) 0.0220(12) -0.0006(8) -0.0094(9) -0.0037(8)
C12 0.0177(11) 0.0183(11) 0.0157(11) -0.0011(8) -0.0072(8) -0.0044(8)
C13 0.0131(10) 0.0145(10) 0.0171(11) -0.0016(8) -0.0046(8) -0.0049(8)
N14 0.0132(9) 0.0181(9) 0.0137(9) -0.0014(7) -0.0041(7) -0.0043(7)
C15 0.0138(10) 0.0161(10) 0.0163(11) -0.0003(8) -0.0047(8) -0.0034(8)
C16 0.0144(10) 0.0130(10) 0.0153(11) -0.0010(8) -0.0058(8) -0.0025(8)
O16 0.0155(7) 0.0233(8) 0.0138(8) -0.0025(6) -0.0051(6) -0.0078(6)
C17 0.0138(10) 0.0188(11) 0.0179(11) 0.0005(8) -0.0056(8) -0.0052(8)
C18 0.0145(10) 0.0240(12) 0.0138(11) -0.0026(8) -0.0015(8) -0.0057(9)
C19 0.0160(10) 0.0188(11) 0.0151(11) -0.0015(8) -0.0056(8) -0.0043(8)
C20 0.0117(10) 0.0202(11) 0.0203(11) -0.0020(8) -0.0064(8) -0.0056(8)
C21 0.0160(10) 0.0193(11) 0.0163(11) 0.0012(8) -0.0075(8) -0.0052(8)
C22 0.0183(11) 0.0183(11) 0.0268(13) -0.0010(9) -0.0072(9) -0.0035(9)
C23 0.0182(11) 0.0228(12) 0.0268(13) -0.0015(9) -0.0079(9) -0.0082(9)
C24 0.0172(11) 0.0367(14) 0.0217(12) 0.0039(10) -0.0095(9) -0.0068(10)
C25 0.0183(11) 0.0269(12) 0.0153(11) 0.0026(9) -0.0028(9) -0.0045(9)
C26 0.0290(13) 0.0287(13) 0.0190(12) -0.0032(10) -0.0018(10) -0.0034(10)
C27 0.0253(13) 0.0300(13) 0.0209(13) 0.0053(10) 0.0008(10) -0.0093(10)
C28 0.0207(13) 0.051(2) 0.0203(13) 0.0033(11) -0.0001(10) -0.0101(11)
C29 0.0159(11) 0.0304(13) 0.0174(11) -0.0015(9) -0.0045(9) -0.0106(9)
C30 0.0137(11) 0.0335(14) 0.0269(13) -0.0043(10) -0.0055(9) -0.0057(10)
C31 0.0268(13) 0.0319(14) 0.0317(14) 0.0027(10) -0.0093(11) -0.0181(11)
C32 0.0188(12) 0.066(2) 0.0192(13) -0.0065(12) -0.0002(10) -0.0212(12)
C33 0.0176(11) 0.0293(13) 0.0162(11) -0.0051(9) -0.0054(9) -0.0088(9)
C34 0.0285(14) 0.054(2) 0.0176(12) -0.0040(11) -0.0078(10) -0.0194(12)
C35 0.0181(12) 0.0428(15) 0.0209(12) -0.0096(10) -0.0065(9) -0.0090(10)
C36 0.0332(14) 0.0342(15) 0.0325(15) -0.0110(11) -0.0149(12) -0.0084(11)
N50 0.046(2) 0.052(2) 0.130(3) 0.000(2) -0.002(2) -0.020(2)
C50 0.040(2) 0.0270(15) 0.060(2) 0.0004(13) -0.018(2) -0.0136(13)
C51 0.052(2) 0.032(2) 0.044(2) -0.0013(13) -0.0040(15) -0.0156(14)

loop_
_atom_site_label
_atom_site_type_symbol
_atom_site_fract_x
_atom_site_fract_y
_atom_site_fract_z
_atom_site_U_iso_or_equiv
_atom_site_thermal_displace_type
_atom_site_occupancy
_atom_site_calc_flag
_atom_site_refinement_flags
Cu1 Cu 0.76958(3) 0.31094(3) 0.44052(2) 0.01510(9) Uani 1 d .
C1 C 0.7720(2) 0.2413(2) 0.59829(13) 0.0150(4) Uani 1 d .
O1 O 0.8652(2) 0.24122(15) 0.52884(9) 0.0168(3) Uani 1 d .
C2 C 0.8173(2) 0.1972(2) 0.67380(13) 0.0160(4) Uani 1 d .
C3 C 0.7111(2) 0.2050(2) 0.74427(13) 0.0182(4) Uani 1 d .
H3 H 0.7406(2) 0.1790(2) 0.79457(13) 0.022 Uiso 1 calc R
C4 C 0.5599(2) 0.2491(2) 0.74719(13) 0.0179(4) Uani 1 d .
C5 C 0.5168(2) 0.2865(2) 0.67484(13) 0.0173(4) Uani 1 d .
H5 H 0.4170(2) 0.3143(2) 0.67487(13) 0.021 Uiso 1 calc R
C6 C 0.6192(2) 0.2843(2) 0.60012(13) 0.0151(4) Uani 1 d .
N7 N 0.5940(2) 0.3156(2) 0.52280(11) 0.0144(4) Uani 1 d .
C8 C 0.4760(2) 0.3545(2) 0.49163(13) 0.0150(4) Uani 1 d .
C9 C 0.3272(2) 0.3912(2) 0.53487(13) 0.0164(4) Uani 1 d .
H9 H 0.3031(2) 0.3871(2) 0.59311(13) 0.020 Uiso 1 calc R
C10 C 0.2204(2) 0.4318(2) 0.49301(14) 0.0188(5) Uani 1 d .
H10 H 0.1224(2) 0.4560(2) 0.52275(14) 0.023 Uiso 1 calc R
C11 C 0.2515(2) 0.4389(2) 0.40573(13) 0.0182(4) Uani 1 d .
H11 H 0.1744(2) 0.4666(2) 0.37829(13) 0.022 Uiso 1 calc R
C12 C 0.3907(2) 0.4065(2) 0.36117(13) 0.0170(4) Uani 1 d .
H12 H 0.4099(2) 0.4125(2) 0.30298(13) 0.020 Uiso 1 calc R
C13 C 0.5077(2) 0.3635(2) 0.40138(13) 0.0146(4) Uani 1 d .
N14 N 0.6476(2) 0.3358(2) 0.36531(11) 0.0150(4) Uani 1 d .
C15 C 0.7257(2) 0.3177(2) 0.28582(13) 0.0156(4) Uani 1 d .
C16 C 0.8695(2) 0.3215(2) 0.27759(13) 0.0143(4) Uani 1 d .
O16 O 0.9076(2) 0.33991(15) 0.34364(9) 0.0167(3) Uani 1 d .
C17 C 0.9634(2) 0.3044(2) 0.19798(13) 0.0166(4) Uani 1 d .
C18 C 0.9149(2) 0.2743(2) 0.13496(13) 0.0178(4) Uani 1 d .
H18 H 0.9779(2) 0.2620(2) 0.08194(13) 0.021 Uiso 1 calc R
C19 C 0.7785(2) 0.2606(2) 0.14352(13) 0.0167(4) Uani 1 d .
C20 C 0.6849(2) 0.2843(2) 0.21921(13) 0.0167(4) Uani 1 d .
H20 H 0.5914(2) 0.2782(2) 0.22664(13) 0.020 Uiso 1 calc R
C21 C 0.9795(2) 0.1345(2) 0.67315(13) 0.0169(4) Uani 1 d .
C22 C 1.0469(2) 0.0048(2) 0.62063(14) 0.0215(5) Uani 1 d .
H22A H 1.1501(4) -0.0367(9) 0.6203(8) 0.032 Uiso 1 calc R
H22B H 1.0355(15) 0.0295(3) 0.5644(3) 0.032 Uiso 1 calc R
H22C H 0.9979(12) -0.0610(7) 0.6437(6) 0.032 Uiso 1 calc R
C23 C 1.0582(2) 0.2363(2) 0.63756(14) 0.0217(5) Uani 1 d .
H23A H 1.1619(4) 0.1920(6) 0.6352(9) 0.033 Uiso 1 calc R
H23B H 1.0191(12) 0.3169(8) 0.6726(5) 0.033 Uiso 1 calc R
H23C H 1.0438(14) 0.2649(12) 0.5822(4) 0.033 Uiso 1 calc R
C24 C 1.0059(3) 0.0924(3) 0.75962(14) 0.0253(5) Uani 1 d .
H24A H 1.1103(3) 0.0547(16) 0.7565(2) 0.038 Uiso 1 calc R
H24B H 0.9622(16) 0.0228(12) 0.7827(4) 0.038 Uiso 1 calc R
H24C H 0.9619(16) 0.1730(4) 0.7948(3) 0.038 Uiso 1 calc R
C25 C 0.4525(2) 0.2548(2) 0.83003(14) 0.0215(5) Uani 1 d .
C26 C 0.4560(3) 0.3662(2) 0.88165(15) 0.0279(5) Uani 1 d .
H26A H 0.3910(14) 0.3686(12) 0.9358(4) 0.042 Uiso 1 calc R
H26B H 0.4243(18) 0.4557(4) 0.8541(5) 0.042 Uiso 1 calc R
H26C H 0.5549(5) 0.3453(10) 0.8879(9) 0.042 Uiso 1 calc R
C27 C 0.4958(3) 0.1150(2) 0.87528(15) 0.0270(5) Uani 1 d .
H27A H 0.4283(11) 0.1205(6) 0.9288(5) 0.041 Uiso 1 calc R
H27B H 0.5943(8) 0.0915(9) 0.8830(9) 0.041 Uiso 1 calc R
H27C H 0.4925(18) 0.0442(4) 0.8427(5) 0.041 Uiso 1 calc R
C28 C 0.2969(3) 0.2898(3) 0.8207(2) 0.0326(6) Uani 1 d .
H28A H 0.2319(4) 0.2947(19) 0.8751(2) 0.049 Uiso 1 calc R
H28B H 0.2926(5) 0.2186(10) 0.7889(10) 0.049 Uiso 1 calc R
H28C H 0.2669(7) 0.3786(9) 0.7922(10) 0.049 Uiso 1 calc R
C29 C 1.1138(2) 0.3168(2) 0.18387(13) 0.0203(5) Uani 1 d .
C30 C 1.2044(2) 0.2107(3) 0.23761(15) 0.0249(5) Uani 1 d .
H30A H 1.3009(6) 0.2179(12) 0.2270(7) 0.037 Uiso 1 calc R
H30B H 1.2135(15) 0.1182(3) 0.2244(7) 0.037 Uiso 1 calc R
H30C H 1.1564(9) 0.2285(11) 0.2956(2) 0.037 Uiso 1 calc R
C31 C 1.0954(3) 0.4620(3) 0.2067(2) 0.0277(5) Uani 1 d .
H31A H 1.0433(17) 0.5293(3) 0.1700(7) 0.041 Uiso 1 calc R
H31B H 1.1909(3) 0.4693(6) 0.2010(10) 0.041 Uiso 1 calc R
H31C H 1.0401(16) 0.4800(7) 0.2635(4) 0.041 Uiso 1 calc R
C32 C 1.1970(3) 0.2937(3) 0.09376(15) 0.0332(6) Uani 1 d .
H32A H 1.1413(10) 0.3613(12) 0.0587(2) 0.050 Uiso 1 calc R
H32B H 1.2115(18) 0.2010(7) 0.0781(4) 0.050 Uiso 1 calc R
H32C H 1.2914(9) 0.3042(19) 0.0870(3) 0.050 Uiso 1 calc R
C33 C 0.7439(2) 0.2096(2) 0.07155(13) 0.0202(5) Uani 1 d .
C34 C 0.8033(3) 0.2714(3) -0.01026(14) 0.0312(6) Uani 1 d .
H34A H 0.9092(3) 0.2403(15) -0.0210(6) 0.047 Uiso 1 calc R
H34B H 0.7639(16) 0.3718(3) -0.0075(4) 0.047 Uiso 1 calc R
H34C H 0.7746(17) 0.2417(15) -0.0546(2) 0.047 Uiso 1 calc R
C35 C 0.5813(2) 0.2460(3) 0.08162(15) 0.0266(5) Uani 1 d .
H35A H 0.5419(4) 0.2037(14) 0.1324(5) 0.040 Uiso 1 calc R
H35B H 0.5634(3) 0.2117(15) 0.0348(5) 0.040 Uiso 1 calc R
H35C H 0.5340(3) 0.3459(3) 0.0842(10) 0.040 Uiso 1 calc R
C36 C 0.8136(3) 0.0522(3) 0.0701(2) 0.0320(6) Uani 1 d .
H36A H 0.9179(4) 0.0261(3) 0.0657(12) 0.048 Uiso 1 calc R
H36B H 0.7974(18) 0.0174(3) 0.0229(7) 0.048 Uiso 1 calc R
H36C H 0.7699(14) 0.0129(3) 0.1208(5) 0.048 Uiso 1 calc R
N50 N 0.4288(4) -0.0278(3) 0.6567(3) 0.0791(11) Uani 1 d .
C50 C 0.5403(3) -0.0412(3) 0.6166(2) 0.0409(7) Uani 1 d .
C51 C 0.6827(3) -0.0582(3) 0.5656(2) 0.0437(7) Uani 1 d .
H51A H 0.7378(9) -0.1562(3) 0.5572(11) 0.066 Uiso 1 calc R
H51B H 0.7333(9) -0.0178(19) 0.5926(6) 0.066 Uiso 1 calc R
H51C H 0.6735(3) -0.0122(19) 0.5125(5) 0.066 Uiso 1 calc R

loop_
_atom_type_symbol
_atom_type_description
_atom_type_scat_dispersion_real
_atom_type_scat_dispersion_imag
_atom_type_scat_source
C C 0.0033 0.0016 'International Tables Vol C Tables 4.2.6.8 and 6.1.1.4'
H H 0.0000 0.0000 'International Tables Vol C Tables 4.2.6.8 and 6.1.1.4'
N N 0.0061 0.0033 'International Tables Vol C Tables 4.2.6.8 and 6.1.1.4'
O O 0.0106 0.0060 'International Tables Vol C Tables 4.2.6.8 and 6.1.1.4'
Cu Cu 0.3201 1.2651 'International Tables Vol C Tables 4.2.6.8 and 6.1.1.4'

loop_
_geom_angle_atom_site_label_1
_geom_angle_atom_site_label_2
_geom_angle_atom_site_label_3
_geom_angle
O1 Cu1 N14 161.59(7)
O1 Cu1 O16 109.58(6)
N14 Cu1 O16 84.12(7)
O1 Cu1 N7 84.66(7)
N14 Cu1 N7 83.17(7)
O16 Cu1 N7 164.88(7)
O1 C1 C2 121.6(2)
O1 C1 C6 120.0(2)
C2 C1 C6 118.3(2)
C1 O1 Cu1 111.26(13)
C3 C2 C1 117.5(2)
C3 C2 C21 122.3(2)
C1 C2 C21 120.0(2)
C2 C3 C4 124.7(2)
C5 C4 C3 117.9(2)
C5 C4 C25 122.6(2)
C3 C4 C25 119.5(2)
C4 C5 C6 120.8(2)
N7 C6 C5 127.8(2)
N7 C6 C1 111.4(2)
C5 C6 C1 120.7(2)
C8 N7 C6 134.8(2)
C8 N7 Cu1 113.02(14)
C6 N7 Cu1 112.13(14)
N7 C8 C9 128.3(2)
N7 C8 C13 113.9(2)
C9 C8 C13 117.8(2)
C10 C9 C8 120.3(2)
C9 C10 C11 121.7(2)
C12 C11 C10 120.7(2)
C11 C12 C13 120.3(2)
N14 C13 C12 126.2(2)
N14 C13 C8 114.6(2)
C12 C13 C8 119.1(2)
C13 N14 C15 134.1(2)
C13 N14 Cu1 114.06(14)
C15 N14 Cu1 111.77(14)
N14 C15 C20 127.0(2)
N14 C15 C16 111.6(2)
C20 C15 C16 121.1(2)
O16 C16 C17 123.3(2)
O16 C16 C15 118.8(2)
C17 C16 C15 117.9(2)
C16 O16 Cu1 109.20(13)
C18 C17 C16 117.6(2)
C18 C17 C29 121.8(2)
C16 C17 C29 120.6(2)
C17 C18 C19 124.9(2)
C20 C19 C18 117.6(2)
C20 C19 C33 122.1(2)
C18 C19 C33 120.1(2)
C19 C20 C15 120.7(2)
C23 C21 C2 111.3(2)
C23 C21 C24 107.4(2)
C2 C21 C24 112.2(2)
C23 C21 C22 109.3(2)
C2 C21 C22 108.7(2)
C24 C21 C22 107.8(2)
C4 C25 C28 112.3(2)
C4 C25 C26 108.3(2)
C28 C25 C26 108.5(2)
C4 C25 C27 110.1(2)
C28 C25 C27 108.1(2)
C26 C25 C27 109.5(2)
C31 C29 C17 108.8(2)
C31 C29 C32 108.0(2)
C17 C29 C32 111.9(2)
C31 C29 C30 109.4(2)
C17 C29 C30 110.2(2)
C32 C29 C30 108.4(2)
C35 C33 C34 108.2(2)
C35 C33 C19 111.8(2)
C34 C33 C19 111.2(2)
C35 C33 C36 107.9(2)
C34 C33 C36 109.9(2)
C19 C33 C36 107.8(2)
N50 C50 C51 179.7(3)

loop_
_geom_bond_atom_site_label_1
_geom_bond_atom_site_label_2
_geom_bond_distance
Cu1 O1 1.918(2)
Cu1 N14 1.923(2)
Cu1 O16 1.942(2)
Cu1 N7 1.953(2)
C1 O1 1.307(3)
C1 C2 1.436(3)
C1 C6 1.446(3)
C2 C3 1.376(3)
C2 C21 1.537(3)
C3 C4 1.426(3)
C4 C5 1.369(3)
C4 C25 1.533(3)
C5 C6 1.413(3)
C6 N7 1.374(3)
N7 C8 1.342(3)
C8 C9 1.433(3)
C8 C13 1.473(3)
C9 C10 1.358(3)
C10 C11 1.424(3)
C11 C12 1.362(3)
C12 C13 1.425(3)
C13 N14 1.335(3)
N14 C15 1.368(3)
C15 C20 1.404(3)
C15 C16 1.447(3)
C16 O16 1.318(2)
C16 C17 1.423(3)
C17 C18 1.382(3)
C17 C29 1.537(3)
C18 C19 1.413(3)
C19 C20 1.372(3)
C19 C33 1.536(3)
C21 C23 1.536(3)
C21 C24 1.538(3)
C21 C22 1.539(3)
C25 C28 1.534(3)
C25 C26 1.538(3)
C25 C27 1.542(3)
C29 C31 1.536(3)
C29 C32 1.538(3)
C29 C30 1.540(3)
C33 C35 1.525(3)
C33 C34 1.534(3)
C33 C36 1.538(3)
N50 C50 1.132(4)
C50 C51 1.444(4)
